data_7044639
loop_
_publ_author_name
'Mangin, Lo\"ic P'
'Zargarian, Davit'

_publ_section_title
;
 C&#x2212;H Nickellation of Phenol-Derived Phosphinites: Regioselectivity
 and Structures of Cyclonickellated Complexes
;
_journal_name_full 'Dalton Transactions'
_journal_paper_doi 10.1039/C7DT03403B
_journal_year 2017
_chemical_formula_moiety 'C24 H34 Br2 F2 Ni2 O2 P2'
_chemical_formula_sum 'C24 H34 Br2 F2 Ni2 O2 P2'
_chemical_formula_weight 731.69
_space_group_crystal_system monoclinic
_space_group_IT_number 15
_space_group_name_Hall '-C 2yc'
_space_group_name_H-M_alt 'C 1 2/c 1'
_symmetry_space_group_name_Hall '-C 2yc'
_symmetry_space_group_name_H-M 'C 1 2/c 1'
_atom_sites_solution_hydrogens geom
_audit_creation_date 2017-10-05
_audit_creation_method
;
Olex2 1.2
(compiled 2017.08.10 svn.r3458 for OlexSys, GUI svn.r5381)
;
_audit_update_record
;
2017-10-24 deposited with the CCDC.
2017-11-02 downloaded from the CCDC.
;
_cell_angle_alpha 90
_cell_angle_beta 103.6270(10)
_cell_angle_gamma 90
_cell_formula_units_Z 4
_cell_length_a 12.7913(5)
_cell_length_b 11.7694(5)
_cell_length_c 19.0246(7)
_cell_measurement_reflns_used 9820
_cell_measurement_temperature 100
_cell_measurement_theta_max 72.166
_cell_measurement_theta_min 5.175
_cell_volume 2783.45(19)
_computing_cell_refinement
;
SAINT (2013) V8.35A; Integration Software for Single Crystal Data.
Bruker AXS Inc., Madison, WI 53719-1173.
;
_computing_data_collection
;
APEX 2 (2013) Bruker AXS Inc., Madison, WI 53719-1173.
;
_computing_data_reduction
;
SAINT (2013) V8.35A; Integration Software for Single Crystal Data.
Bruker AXS Inc., Madison, WI 53719-1173.
;
_computing_molecular_graphics 'Olex2 (Dolomanov et al., 2009)'
_computing_publication_material 'Olex2 (Dolomanov et al., 2009)'
_computing_structure_refinement 'XL (Sheldrick, 2008)'
_computing_structure_solution 'XT (Sheldrick, 2015)'
_diffrn_ambient_temperature 100
_diffrn_detector 'CCD area detector'
_diffrn_detector_area_resol_mean 8.3
_diffrn_detector_type 'Bruker APEX2 CCD'
_diffrn_measured_fraction_theta_full 0.998
_diffrn_measured_fraction_theta_max 0.997
_diffrn_measurement_device 'three-circle diffractometer'
_diffrn_measurement_device_type 'Bruker Smart APEX'
_diffrn_measurement_method '\w scans'
_diffrn_radiation_collimation 'Focusing mirrors'
_diffrn_radiation_monochromator 'Quazar MX Mirror Optics'
_diffrn_radiation_probe x-ray
_diffrn_radiation_type CuK\a
_diffrn_radiation_wavelength 1.54178
_diffrn_reflns_av_R_equivalents 0.0400
_diffrn_reflns_av_unetI/netI 0.0135
_diffrn_reflns_Laue_measured_fraction_full 0.998
_diffrn_reflns_Laue_measured_fraction_max 0.997
_diffrn_reflns_limit_h_max 15
_diffrn_reflns_limit_h_min -15
_diffrn_reflns_limit_k_max 13
_diffrn_reflns_limit_k_min -14
_diffrn_reflns_limit_l_max 23
_diffrn_reflns_limit_l_min -23
_diffrn_reflns_number 55870
_diffrn_reflns_point_group_measured_fraction_full 0.998
_diffrn_reflns_point_group_measured_fraction_max 0.997
_diffrn_reflns_theta_full 67.679
_diffrn_reflns_theta_max 72.160
_diffrn_reflns_theta_min 5.175
_diffrn_source 'Microfocus Source'
_diffrn_source_target Cu
_diffrn_source_type 'Incoatec I\mS High Brilliance Microsource'
_exptl_absorpt_coefficient_mu 6.418
_exptl_absorpt_correction_T_max 0.7536
_exptl_absorpt_correction_T_min 0.4816
_exptl_absorpt_correction_type multi-scan
_exptl_absorpt_process_details
;
SADABS-2014/5 (Bruker,2014/5) was used for absorption correction.
wR2(int) was 0.1335 before and 0.0567 after correction.
The Ratio of minimum to maximum transmission is 0.6391.
The \l/2 correction factor is 0.00150.
;
_exptl_crystal_colour orange
_exptl_crystal_colour_primary orange
_exptl_crystal_density_diffrn 1.746
_exptl_crystal_description block
_exptl_crystal_F_000 1472
_exptl_crystal_size_max 0.2
_exptl_crystal_size_mid 0.15
_exptl_crystal_size_min 0.1
_refine_diff_density_max 0.740
_refine_diff_density_min -0.474
_refine_diff_density_rms 0.096
_refine_ls_extinction_method none
_refine_ls_goodness_of_fit_ref 1.271
_refine_ls_hydrogen_treatment constr
_refine_ls_matrix_type full
_refine_ls_number_parameters 158
_refine_ls_number_reflns 2744
_refine_ls_number_restraints 0
_refine_ls_restrained_S_all 1.271
_refine_ls_R_factor_all 0.0368
_refine_ls_R_factor_gt 0.0366
_refine_ls_shift/su_max 0.001
_refine_ls_shift/su_mean 0.000
_refine_ls_structure_factor_coef Fsqd
_refine_ls_weighting_details 'w=1/[\s^2^(Fo^2^)+(0.0298P)^2^+19.0702P] where P=(Fo^2^+2Fc^2^)/3'
_refine_ls_weighting_scheme calc
_refine_ls_wR_factor_gt 0.1066
_refine_ls_wR_factor_ref 0.1067
_reflns_Friedel_coverage 0.000
_reflns_number_gt 2729
_reflns_number_total 2744
_reflns_threshold_expression 'I > 2\s(I)'
_cod_data_source_file c7dt03403b2.cif
_cod_data_source_block loic45
_cod_depositor_comments
;
The following automatic conversions were performed:

'_diffrn_radiation_probe' value 'X-ray' changed to 'x-ray' according
to
/home/data/users/saulius/crontab/automatic-downloads/rss-feeds/RSC/lib/dictionaries/cif_core.dic
dictionary named 'cif_core.dic' version 2.4.2 from 2011-04-26.

Automatic conversion script
Id: cif_fix_values 4973 2017-02-22 13:04:09Z antanas 
;
_cod_database_code 7044639
_shelx_shelxl_version_number 2014/7
_shelx_space_group_comment
;
The symmetry employed for this shelxl refinement is uniquely defined
by the following loop, which should always be used as a source of
symmetry information in preference to the above space-group names.
They are only intended as comments.
;
_shelx_estimated_absorpt_t_max 0.566
_shelx_estimated_absorpt_t_min 0.360
_olex2_refinement_description
;
1. Fixed Uiso
 At 1.2 times of:
  All C(H) groups
 At 1.5 times of:
  All C(H,H,H) groups
2.a Ternary CH refined with riding coordinates:
 C7(H7), C10(H10)
2.b Aromatic/amide H refined with riding coordinates:
 C3(H3), C4(H4), C6(H6)
2.c Idealised Me refined as rotating group:
 C8(H8A,H8B,H8C), C9(H9A,H9B,H9C), C11(H11A,H11B,H11C), C12(H12A,H12B,H12C)
;
_olex2_submission_special_instructions 'No special instructions were received'

loop_
_space_group_symop_operation_xyz
'x, y, z'
'-x, y, -z+1/2'
'x+1/2, y+1/2, z'
'-x+1/2, y+1/2, -z+1/2'
'-x, -y, -z'
'x, -y, z-1/2'
'-x+1/2, -y+1/2, -z'
'x+1/2, -y+1/2, z-1/2'

loop_
_atom_site_label
_atom_site_type_symbol
_atom_site_fract_x
_atom_site_fract_y
_atom_site_fract_z
_atom_site_U_iso_or_equiv
_atom_site_adp_type
_atom_site_occupancy
_atom_site_site_symmetry_order
_atom_site_calc_flag
_atom_site_refinement_flags_posn
Br1 Br -0.03362(3) 0.40504(4) 0.66167(2) 0.03458(15) Uani 1 1 d .
Ni1 Ni 0.12294(5) 0.46357(6) 0.74803(3) 0.02594(18) Uani 1 1 d .
P1 P 0.19580(8) 0.52652(9) 0.66756(5) 0.0262(2) Uani 1 1 d .
F1 F 0.5391(2) 0.6386(3) 0.94000(14) 0.0489(7) Uani 1 1 d .
O1 O 0.3122(2) 0.5804(3) 0.70864(14) 0.0314(6) Uani 1 1 d .
C1 C 0.3307(3) 0.5691(4) 0.7836(2) 0.0289(8) Uani 1 1 d .
C2 C 0.2513(3) 0.5174(3) 0.8124(2) 0.0276(8) Uani 1 1 d .
C3 C 0.2754(4) 0.5100(4) 0.8878(2) 0.0329(9) Uani 1 1 d .
H3 H 0.2244 0.4760 0.9103 0.039 Uiso 1 1 calc R
C4 C 0.3713(4) 0.5507(4) 0.9312(2) 0.0372(10) Uani 1 1 d .
H4 H 0.3856 0.5450 0.9824 0.045 Uiso 1 1 calc R
C5 C 0.4445(4) 0.5992(4) 0.8982(2) 0.0366(10) Uani 1 1 d .
C6 C 0.4273(4) 0.6104(4) 0.8242(2) 0.0351(9) Uani 1 1 d .
H6 H 0.4790 0.6446 0.8024 0.042 Uiso 1 1 calc R
C7 C 0.2381(4) 0.4320(4) 0.6029(2) 0.0336(9) Uani 1 1 d .
H7 H 0.2889 0.4760 0.5807 0.040 Uiso 1 1 calc R
C8 C 0.1453(4) 0.3929(4) 0.5411(2) 0.0384(10) Uani 1 1 d .
H8A H 0.0959 0.3453 0.5605 0.058 Uiso 1 1 calc GR
H8B H 0.1741 0.3490 0.5061 0.058 Uiso 1 1 calc GR
H8C H 0.1066 0.4595 0.5171 0.058 Uiso 1 1 calc GR
C9 C 0.3011(4) 0.3313(4) 0.6428(3) 0.0433(11) Uani 1 1 d .
H9A H 0.3616 0.3595 0.6804 0.065 Uiso 1 1 calc GR
H9B H 0.3284 0.2845 0.6084 0.065 Uiso 1 1 calc GR
H9C H 0.2536 0.2855 0.6650 0.065 Uiso 1 1 calc GR
C10 C 0.1266(3) 0.6463(4) 0.6154(2) 0.0317(9) Uani 1 1 d .
H10 H 0.0572 0.6178 0.5846 0.038 Uiso 1 1 calc R
C11 C 0.1920(4) 0.6978(4) 0.5655(2) 0.0395(10) Uani 1 1 d .
H11A H 0.2633 0.7198 0.5941 0.059 Uiso 1 1 calc GR
H11B H 0.1547 0.7650 0.5413 0.059 Uiso 1 1 calc GR
H11C H 0.1999 0.6416 0.5291 0.059 Uiso 1 1 calc GR
C12 C 0.1004(4) 0.7357(4) 0.6671(3) 0.0421(11) Uani 1 1 d .
H12A H 0.0582 0.7006 0.6982 0.063 Uiso 1 1 calc GR
H12B H 0.0587 0.7973 0.6391 0.063 Uiso 1 1 calc GR
H12C H 0.1674 0.7663 0.6971 0.063 Uiso 1 1 calc GR

loop_
_atom_site_aniso_label
_atom_site_aniso_U_11
_atom_site_aniso_U_22
_atom_site_aniso_U_33
_atom_site_aniso_U_23
_atom_site_aniso_U_13
_atom_site_aniso_U_12
Br1 0.0270(2) 0.0450(3) 0.0320(2) -0.01366(18) 0.00754(17) -0.00309(18)
Ni1 0.0268(4) 0.0286(4) 0.0225(3) -0.0009(3) 0.0060(3) -0.0013(3)
P1 0.0265(5) 0.0325(5) 0.0187(4) -0.0007(4) 0.0038(4) -0.0011(4)
F1 0.0420(15) 0.0682(19) 0.0297(13) 0.0006(13) -0.0049(11) -0.0157(14)
O1 0.0287(14) 0.0452(17) 0.0191(13) 0.0006(12) 0.0031(11) -0.0077(13)
C1 0.033(2) 0.033(2) 0.0201(18) 0.0002(16) 0.0038(15) -0.0005(17)
C2 0.030(2) 0.0267(19) 0.0246(19) 0.0010(15) 0.0027(15) 0.0012(16)
C3 0.036(2) 0.038(2) 0.025(2) 0.0018(17) 0.0079(17) -0.0040(18)
C4 0.043(2) 0.046(3) 0.0197(19) 0.0012(18) 0.0017(17) 0.000(2)
C5 0.034(2) 0.044(2) 0.027(2) -0.0023(18) -0.0019(17) -0.0043(19)
C6 0.035(2) 0.041(2) 0.027(2) 0.0015(18) 0.0040(17) -0.0039(19)
C7 0.037(2) 0.041(2) 0.024(2) -0.0016(17) 0.0106(17) 0.0044(19)
C8 0.043(3) 0.044(3) 0.028(2) -0.0104(18) 0.0079(19) -0.003(2)
C9 0.049(3) 0.044(3) 0.037(2) -0.002(2) 0.009(2) 0.012(2)
C10 0.032(2) 0.036(2) 0.0245(19) 0.0030(17) 0.0010(16) 0.0014(17)
C11 0.048(3) 0.042(2) 0.028(2) 0.0092(19) 0.0087(19) 0.003(2)
C12 0.050(3) 0.037(2) 0.042(3) 0.004(2) 0.017(2) 0.010(2)

loop_
_atom_type_symbol
_atom_type_description
_atom_type_scat_dispersion_real
_atom_type_scat_dispersion_imag
_atom_type_scat_source
C C 0.0181 0.0091 'International Tables Vol C Tables 4.2.6.8 and 6.1.1.4'
H H 0.0000 0.0000 'International Tables Vol C Tables 4.2.6.8 and 6.1.1.4'
Br Br -0.6763 1.2805 'International Tables Vol C Tables 4.2.6.8 and 6.1.1.4'
F F 0.0727 0.0534 'International Tables Vol C Tables 4.2.6.8 and 6.1.1.4'
Ni Ni -3.0029 0.5091 'International Tables Vol C Tables 4.2.6.8 and 6.1.1.4'
O O 0.0492 0.0322 'International Tables Vol C Tables 4.2.6.8 and 6.1.1.4'
P P 0.2955 0.4335 'International Tables Vol C Tables 4.2.6.8 and 6.1.1.4'

loop_
_geom_angle_atom_site_label_1
_geom_angle_atom_site_label_2
_geom_angle_atom_site_label_3
_geom_angle
_geom_angle_site_symmetry_3
Ni1 Br1 Ni1 83.48(3) 2_556
Br1 Ni1 Br1 86.87(3) 2_556
P1 Ni1 Br1 92.56(4) .
P1 Ni1 Br1 175.86(5) 2_556
C2 Ni1 Br1 96.87(12) 2_556
C2 Ni1 Br1 175.96(13) .
C2 Ni1 P1 83.60(13) .
O1 P1 Ni1 107.32(11) .
O1 P1 C7 100.18(18) .
O1 P1 C10 103.26(18) .
C7 P1 Ni1 121.71(15) .
C10 P1 Ni1 115.18(14) .
C10 P1 C7 106.62(19) .
C1 O1 P1 111.5(2) .
O1 C1 C2 118.4(3) .
C6 C1 O1 116.9(4) .
C6 C1 C2 124.7(4) .
C1 C2 Ni1 119.1(3) .
C3 C2 Ni1 125.9(3) .
C3 C2 C1 115.0(4) .
C2 C3 H3 118.7 .
C4 C3 C2 122.5(4) .
C4 C3 H3 118.7 .
C3 C4 H4 120.9 .
C5 C4 C3 118.3(4) .
C5 C4 H4 120.9 .
F1 C5 C4 118.9(4) .
F1 C5 C6 117.9(4) .
C4 C5 C6 123.1(4) .
C1 C6 H6 121.8 .
C5 C6 C1 116.3(4) .
C5 C6 H6 121.8 .
P1 C7 H7 107.0 .
C8 C7 P1 113.6(3) .
C8 C7 H7 107.1 .
C9 C7 P1 110.0(3) .
C9 C7 H7 107.0 .
C9 C7 C8 111.8(4) .
C7 C8 H8A 109.5 .
C7 C8 H8B 109.5 .
C7 C8 H8C 109.5 .
H8A C8 H8B 109.5 .
H8A C8 H8C 109.5 .
H8B C8 H8C 109.5 .
C7 C9 H9A 109.5 .
C7 C9 H9B 109.5 .
C7 C9 H9C 109.5 .
H9A C9 H9B 109.5 .
H9A C9 H9C 109.5 .
H9B C9 H9C 109.5 .
P1 C10 H10 108.0 .
C11 C10 P1 112.1(3) .
C11 C10 H10 108.0 .
C12 C10 P1 109.5(3) .
C12 C10 H10 108.0 .
C12 C10 C11 111.2(4) .
C10 C11 H11A 109.5 .
C10 C11 H11B 109.5 .
C10 C11 H11C 109.5 .
H11A C11 H11B 109.5 .
H11A C11 H11C 109.5 .
H11B C11 H11C 109.5 .
C10 C12 H12A 109.5 .
C10 C12 H12B 109.5 .
C10 C12 H12C 109.5 .
H12A C12 H12B 109.5 .
H12A C12 H12C 109.5 .
H12B C12 H12C 109.5 .

loop_
_geom_bond_atom_site_label_1
_geom_bond_atom_site_label_2
_geom_bond_distance
_geom_bond_site_symmetry_2
Br1 Ni1 2.3736(8) .
Br1 Ni1 2.3781(8) 2_556
Ni1 Br1 2.3782(8) 2_556
Ni1 P1 2.1056(12) .
Ni1 C2 1.911(4) .
P1 O1 1.637(3) .
P1 C7 1.832(4) .
P1 C10 1.828(4) .
F1 C5 1.364(5) .
O1 C1 1.397(5) .
C1 C2 1.401(6) .
C1 C6 1.382(6) .
C2 C3 1.396(6) .
C3 H3 0.9500 .
C3 C4 1.393(6) .
C4 H4 0.9500 .
C4 C5 1.368(7) .
C5 C6 1.379(6) .
C6 H6 0.9500 .
C7 H7 1.0000 .
C7 C8 1.532(6) .
C7 C9 1.529(6) .
C8 H8A 0.9800 .
C8 H8B 0.9800 .
C8 H8C 0.9800 .
C9 H9A 0.9800 .
C9 H9B 0.9800 .
C9 H9C 0.9800 .
C10 H10 1.0000 .
C10 C11 1.531(6) .
C10 C12 1.530(6) .
C11 H11A 0.9800 .
C11 H11B 0.9800 .
C11 H11C 0.9800 .
C12 H12A 0.9800 .
C12 H12B 0.9800 .
C12 H12C 0.9800 .

loop_
_geom_torsion_atom_site_label_1
_geom_torsion_atom_site_label_2
_geom_torsion_atom_site_label_3
_geom_torsion_atom_site_label_4
_geom_torsion
Ni1 P1 O1 C1 0.5(3)
Ni1 P1 C7 C8 78.7(3)
Ni1 P1 C7 C9 -47.4(4)
Ni1 P1 C10 C11 172.1(3)
Ni1 P1 C10 C12 48.2(3)
Ni1 C2 C3 C4 179.6(3)
P1 O1 C1 C2 -0.8(5)
P1 O1 C1 C6 179.2(3)
F1 C5 C6 C1 179.8(4)
O1 P1 C7 C8 -163.5(3)
O1 P1 C7 C9 70.4(4)
O1 P1 C10 C11 55.4(3)
O1 P1 C10 C12 -68.5(3)
O1 C1 C2 Ni1 0.7(5)
O1 C1 C2 C3 -179.5(4)
O1 C1 C6 C5 179.7(4)
C1 C2 C3 C4 -0.2(6)
C2 C1 C6 C5 -0.3(7)
C2 C3 C4 C5 -0.3(7)
C3 C4 C5 F1 -179.5(4)
C3 C4 C5 C6 0.5(7)
C4 C5 C6 C1 -0.3(7)
C6 C1 C2 Ni1 -179.3(3)
C6 C1 C2 C3 0.5(6)
C7 P1 O1 C1 -127.5(3)
C7 P1 C10 C11 -49.6(4)
C7 P1 C10 C12 -173.5(3)
C10 P1 O1 C1 122.6(3)
C10 P1 C7 C8 -56.2(4)
C10 P1 C7 C9 177.7(3)
